data_4316401
loop_
_publ_author_name
'Jos\'e G. Andino'
'Jaime A. Flores'
'Jonathan A. Karty'
'Joseph P. Massa'
'Hyunsoo Park'
'Nikolay P. Tsvetkov'
'Robert J. Wolfe'
'Kenneth G. Caulton'

_publ_section_title
;
 Ligand Influence on Metal Aggregation: a Unique Bonding Mode for
 Pyridylpyrrolides
;
_journal_name_full 'Inorganic Chemistry'
_journal_page_first 7626
_journal_page_last 7628
_journal_paper_doi 10.1021/ic100878s
_journal_volume 49
_journal_year 2010
_chemical_formula_moiety 'C33 H15 Cu3 F18 N6, 0.5(C6 H6)'
_chemical_formula_sum 'C36 H18 Cu3 F18 N6'
_chemical_formula_weight 1067.18
_space_group_IT_number 2
_symmetry_cell_setting triclinic
_symmetry_Int_Tables_number 2
_symmetry_space_group_name_Hall '-P 1'
_symmetry_space_group_name_H-M 'P -1'
_atom_sites_solution_hydrogens geom
_atom_sites_solution_primary direct
_atom_sites_solution_secondary difmap
_audit_creation_method SHELXL-97
_cell_angle_alpha 105.4710(10)
_cell_angle_beta 92.1750(10)
_cell_angle_gamma 109.4790(10)
_cell_formula_units_Z 2
_cell_length_a 10.8369(4)
_cell_length_b 11.0393(4)
_cell_length_c 17.7522(7)
_cell_measurement_reflns_used 1715
_cell_measurement_temperature 150(2)
_cell_measurement_theta_max 27.48
_cell_measurement_theta_min 2.01
_cell_volume 1910.71(13)
_computing_cell_refinement 'Bruker APEX II (2009)'
_computing_data_collection 'Bruker APEX II (2009)'
_computing_data_reduction 'Bruker APEX II (2009)'
_computing_molecular_graphics 'Mercury 2.2 (2008)'
_computing_publication_material 'WinGX (2005)'
_computing_structure_refinement 'SHELXL-97 (Sheldrick, 2008)'
_computing_structure_solution 'SHELXS-97 (Sheldrick, 2008)'
_diffrn_ambient_temperature 150(2)
_diffrn_detector_area_resol_mean 83.33
_diffrn_measured_fraction_theta_full 0.986
_diffrn_measured_fraction_theta_max 0.986
_diffrn_measurement_device_type kappa
_diffrn_measurement_method 'phi and omega scans'
_diffrn_radiation_monochromator graphite
_diffrn_radiation_probe x-ray
_diffrn_radiation_type MoK\a
_diffrn_radiation_wavelength 0.71073
_diffrn_reflns_av_R_equivalents 0.0252
_diffrn_reflns_av_sigmaI/netI 0.0249
_diffrn_reflns_limit_h_max 14
_diffrn_reflns_limit_h_min -13
_diffrn_reflns_limit_k_max 14
_diffrn_reflns_limit_k_min -14
_diffrn_reflns_limit_l_max 23
_diffrn_reflns_limit_l_min -23
_diffrn_reflns_number 32690
_diffrn_reflns_theta_full 27.48
_diffrn_reflns_theta_max 27.48
_diffrn_reflns_theta_min 2.01
_diffrn_source 'fine-focus sealed tube'
_diffrn_source_type 'Bruker APEX'
_exptl_absorpt_coefficient_mu 1.780
_exptl_absorpt_correction_T_max 0.8707
_exptl_absorpt_correction_T_min 0.7517
_exptl_absorpt_correction_type multi-scan
_exptl_absorpt_process_details 'SADABS (R. Blessing, 1995)'
_exptl_crystal_colour colorless
_exptl_crystal_density_diffrn 1.855
_exptl_crystal_density_method 'not measured'
_exptl_crystal_description block
_exptl_crystal_F_000 1050
_exptl_crystal_size_max 0.17
_exptl_crystal_size_mid 0.10
_exptl_crystal_size_min 0.08
_refine_diff_density_max 0.686
_refine_diff_density_min -0.427
_refine_diff_density_rms 0.067
_refine_ls_extinction_method none
_refine_ls_goodness_of_fit_ref 1.016
_refine_ls_hydrogen_treatment constr
_refine_ls_matrix_type full
_refine_ls_number_parameters 568
_refine_ls_number_reflns 8657
_refine_ls_number_restraints 0
_refine_ls_restrained_S_all 1.016
_refine_ls_R_factor_all 0.0442
_refine_ls_R_factor_gt 0.0325
_refine_ls_shift/su_max 0.002
_refine_ls_shift/su_mean 0.000
_refine_ls_structure_factor_coef Fsqd
_refine_ls_weighting_details 'calc w=1/[\s^2^(Fo^2^)+(0.0398P)^2^+1.6550P] where P=(Fo^2^+2Fc^2^)/3'
_refine_ls_weighting_scheme calc
_refine_ls_wR_factor_gt 0.0785
_refine_ls_wR_factor_ref 0.0850
_reflns_number_gt 7077
_reflns_number_total 8657
_reflns_threshold_expression >2sigma(I)
_cod_data_source_file ic100878s_si_002.cif
_cod_data_source_block 10026
_cod_original_cell_volume 1910.71(12)
_cod_database_code 4316401

loop_
_symmetry_equiv_pos_as_xyz
'x, y, z'
'-x, -y, -z'

loop_
_atom_site_label
_atom_site_type_symbol
_atom_site_fract_x
_atom_site_fract_y
_atom_site_fract_z
_atom_site_U_iso_or_equiv
_atom_site_adp_type
_atom_site_occupancy
_atom_site_symmetry_multiplicity
_atom_site_calc_flag
_atom_site_refinement_flags
_atom_site_disorder_assembly
_atom_site_disorder_group
Cu1 Cu 0.90557(3) 0.44157(3) 0.801202(17) 0.02798(8) Uani 1 1 d . . .
Cu2 Cu 0.94932(3) 0.22081(3) 0.702298(16) 0.02747(8) Uani 1 1 d . . .
Cu3 Cu 1.00697(3) 0.47151(3) 0.668651(16) 0.02740(8) Uani 1 1 d . . .
C1 C 0.6656(2) 0.4658(3) 0.74117(16) 0.0357(6) Uani 1 1 d . . .
H1 H 0.6240 0.3753 0.7413 0.043 Uiso 1 1 calc R . .
C2 C 0.5890(2) 0.5310(3) 0.71963(17) 0.0404(6) Uani 1 1 d . . .
H2 H 0.4963 0.4863 0.7046 0.049 Uiso 1 1 calc R . .
C3 C 0.6490(2) 0.6630(3) 0.72009(16) 0.0384(6) Uani 1 1 d . . .
H3 H 0.5977 0.7106 0.7059 0.046 Uiso 1 1 calc R . .
C4 C 0.7840(2) 0.7253(3) 0.74132(14) 0.0314(5) Uani 1 1 d . . .
H4 H 0.8264 0.8162 0.7422 0.038 Uiso 1 1 calc R . .
C5 C 0.8574(2) 0.6537(2) 0.76134(12) 0.0238(4) Uani 1 1 d . . .
C6 C 1.0013(2) 0.7089(2) 0.78076(12) 0.0217(4) Uani 1 1 d . . .
C7 C 1.0863(2) 0.8349(2) 0.82810(14) 0.0274(5) Uani 1 1 d . . .
C8 C 1.2146(2) 0.8323(2) 0.83137(15) 0.0303(5) Uani 1 1 d . . .
H8 H 1.2933 0.9031 0.8594 0.036 Uiso 1 1 calc R . .
C9 C 1.2031(2) 0.7065(2) 0.78571(14) 0.0262(5) Uani 1 1 d . . .
C10 C 1.0487(3) 0.9488(2) 0.87182(16) 0.0350(5) Uani 1 1 d . . .
C11 C 1.3106(2) 0.6536(3) 0.76780(15) 0.0323(5) Uani 1 1 d . . .
C21 C 0.8137(3) 0.3601(3) 0.53612(17) 0.0477(7) Uani 1 1 d . . .
H21 H 0.7773 0.4212 0.5666 0.057 Uiso 1 1 calc R . .
C22 C 0.7545(4) 0.2880(3) 0.46048(19) 0.0646(10) Uani 1 1 d . . .
H22 H 0.6795 0.3000 0.4387 0.078 Uiso 1 1 calc R . .
C23 C 0.8056(5) 0.1980(4) 0.4166(2) 0.0779(13) Uani 1 1 d . . .
H23 H 0.7675 0.1483 0.3636 0.094 Uiso 1 1 calc R . .
C24 C 0.9124(4) 0.1805(3) 0.45022(18) 0.0638(10) Uani 1 1 d . . .
H24 H 0.9465 0.1163 0.4210 0.077 Uiso 1 1 calc R . .
C25 C 0.9706(3) 0.2574(3) 0.52735(15) 0.0419(6) Uani 1 1 d . . .
C26 C 1.0845(3) 0.2436(2) 0.56613(14) 0.0357(6) Uani 1 1 d . . .
C27 C 1.2009(3) 0.2374(3) 0.53722(16) 0.0453(7) Uani 1 1 d . . .
C28 C 1.2787(3) 0.2213(3) 0.59618(17) 0.0407(6) Uani 1 1 d . . .
H28 H 1.3635 0.2141 0.5939 0.049 Uiso 1 1 calc R . .
C29 C 1.2062(2) 0.2182(2) 0.65781(14) 0.0298(5) Uani 1 1 d . . .
C30 C 1.2431(5) 0.2558(4) 0.4615(2) 0.0718(12) Uani 1 1 d . . .
C31 C 1.2410(2) 0.1924(3) 0.73129(15) 0.0331(5) Uani 1 1 d . . .
C41 C 1.1098(2) 0.4785(2) 0.92343(14) 0.0273(5) Uani 1 1 d . . .
H41 H 1.1552 0.5610 0.9130 0.033 Uiso 1 1 calc R . .
C42 C 1.1632(2) 0.4496(2) 0.98452(14) 0.0298(5) Uani 1 1 d . . .
H42 H 1.2448 0.5101 1.0154 0.036 Uiso 1 1 calc R . .
C43 C 1.0961(2) 0.3304(2) 1.00038(14) 0.0299(5) Uani 1 1 d . . .
H43 H 1.1302 0.3088 1.0431 0.036 Uiso 1 1 calc R . .
C44 C 0.9786(2) 0.2428(2) 0.95336(14) 0.0267(5) Uani 1 1 d . . .
H44 H 0.9316 0.1606 0.9636 0.032 Uiso 1 1 calc R . .
C45 C 0.9302(2) 0.2759(2) 0.89144(13) 0.0230(4) Uani 1 1 d . . .
C46 C 0.8097(2) 0.1887(2) 0.83632(14) 0.0253(5) Uani 1 1 d . . .
C47 C 0.6763(2) 0.0984(2) 0.72393(16) 0.0352(6) Uani 1 1 d . . .
C48 C 0.6022(2) 0.0547(3) 0.77886(17) 0.0400(6) Uani 1 1 d . . .
H48 H 0.5120 -0.0027 0.7698 0.048 Uiso 1 1 calc R . .
C49 C 0.6864(2) 0.1118(2) 0.85133(16) 0.0333(5) Uani 1 1 d . . .
C50 C 0.6302(3) 0.0719(3) 0.63948(17) 0.0440(7) Uani 1 1 d . . .
C51 C 0.6463(2) 0.0934(3) 0.92731(17) 0.0415(6) Uani 1 1 d . . .
F1 F 1.00123(17) 1.00541(15) 0.82478(10) 0.0463(4) Uani 1 1 d . . .
F2 F 0.95315(17) 0.91274(15) 0.91634(10) 0.0470(4) Uani 1 1 d . . .
F3 F 1.15101(17) 1.04720(16) 0.91968(12) 0.0589(5) Uani 1 1 d . . .
F4 F 1.28708(17) 0.53408(18) 0.77882(13) 0.0602(5) Uani 1 1 d . . .
F5 F 1.42402(15) 0.73332(18) 0.81313(12) 0.0618(5) Uani 1 1 d . . .
F6 F 1.3338(2) 0.6366(3) 0.69352(11) 0.0779(7) Uani 1 1 d . . .
F7 F 1.1821(3) 0.1468(2) 0.39833(11) 0.0900(8) Uani 1 1 d . . .
F8 F 1.2151(3) 0.3566(2) 0.44438(14) 0.0994(10) Uani 1 1 d . . .
F9 F 1.3706(3) 0.2808(3) 0.46046(16) 0.1025(10) Uani 1 1 d . . .
F10 F 1.19783(15) 0.25453(15) 0.79421(8) 0.0385(3) Uani 1 1 d . . .
F11 F 1.1940(2) 0.06144(17) 0.72690(10) 0.0551(5) Uani 1 1 d . . .
F12 F 1.37292(16) 0.2307(2) 0.74906(11) 0.0628(5) Uani 1 1 d . . .
F13 F 0.71877(17) 0.05648(19) 0.59175(10) 0.0541(4) Uani 1 1 d . . .
F14 F 0.5225(2) -0.0376(2) 0.61348(12) 0.0851(7) Uani 1 1 d . . .
F15 F 0.5996(2) 0.1730(2) 0.62483(11) 0.0754(7) Uani 1 1 d . . .
F16 F 0.69494(15) 0.20712(17) 0.98768(10) 0.0495(4) Uani 1 1 d . . .
F17 F 0.51473(15) 0.0519(2) 0.92486(11) 0.0617(5) Uani 1 1 d . . .
F18 F 0.6846(2) 0.00299(19) 0.94919(12) 0.0631(5) Uani 1 1 d . . .
N1 N 0.79825(18) 0.52489(19) 0.76231(11) 0.0274(4) Uani 1 1 d . . .
N2 N 1.07477(17) 0.62947(18) 0.75428(11) 0.0246(4) Uani 1 1 d . . .
N3 N 1.08811(19) 0.23191(19) 0.64092(11) 0.0291(4) Uani 1 1 d . . .
N4 N 0.9219(2) 0.3481(2) 0.56937(12) 0.0358(5) Uani 1 1 d . . .
N5 N 0.99507(17) 0.39462(18) 0.87737(11) 0.0237(4) Uani 1 1 d . . .
N6 N 0.80331(18) 0.18131(19) 0.75798(12) 0.0283(4) Uani 1 1 d . . .
C61 C 0.5260(3) 0.6107(3) 0.97279(19) 0.0510(8) Uani 1 1 d . . .
H61 H 0.5443 0.6869 0.9539 0.061 Uiso 1 1 calc R . .
C62 C 0.4846(3) 0.4831(4) 0.92045(17) 0.0497(7) Uani 1 1 d . . .
H62 H 0.4736 0.4715 0.8653 0.060 Uiso 1 1 calc R . .
C63 C 0.4593(3) 0.3730(3) 0.94696(18) 0.0508(7) Uani 1 1 d . . .
H63 H 0.4317 0.2854 0.9104 0.061 Uiso 1 1 calc R . .

loop_
_atom_site_aniso_label
_atom_site_aniso_U_11
_atom_site_aniso_U_22
_atom_site_aniso_U_33
_atom_site_aniso_U_23
_atom_site_aniso_U_13
_atom_site_aniso_U_12
Cu1 0.02735(14) 0.02407(14) 0.03463(16) 0.00954(12) 0.00490(11) 0.01112(11)
Cu2 0.02724(14) 0.02636(15) 0.02685(15) 0.00203(11) 0.00259(11) 0.01180(11)
Cu3 0.03001(15) 0.02584(15) 0.02495(15) 0.00007(11) 0.00318(11) 0.01411(11)
C1 0.0250(11) 0.0357(13) 0.0439(15) 0.0063(11) 0.0086(10) 0.0117(10)
C2 0.0228(11) 0.0535(17) 0.0460(16) 0.0129(13) 0.0068(10) 0.0161(11)
C3 0.0329(13) 0.0582(17) 0.0395(14) 0.0217(13) 0.0120(11) 0.0292(12)
C4 0.0350(12) 0.0380(13) 0.0320(13) 0.0156(11) 0.0131(10) 0.0218(10)
C5 0.0261(10) 0.0272(11) 0.0199(10) 0.0044(9) 0.0068(8) 0.0133(9)
C6 0.0292(11) 0.0197(10) 0.0202(10) 0.0063(8) 0.0083(8) 0.0130(8)
C7 0.0321(11) 0.0199(11) 0.0290(12) 0.0042(9) 0.0056(9) 0.0100(9)
C8 0.0246(11) 0.0254(11) 0.0364(13) 0.0051(10) 0.0045(9) 0.0064(9)
C9 0.0225(10) 0.0254(11) 0.0308(12) 0.0080(9) 0.0059(9) 0.0085(9)
C10 0.0389(13) 0.0224(11) 0.0423(15) 0.0062(10) 0.0088(11) 0.0113(10)
C11 0.0251(11) 0.0358(13) 0.0380(14) 0.0105(11) 0.0072(10) 0.0133(10)
C21 0.0634(19) 0.0390(15) 0.0421(16) 0.0031(12) -0.0103(13) 0.0289(14)
C22 0.092(3) 0.055(2) 0.0459(18) 0.0016(15) -0.0260(17) 0.0397(19)
C23 0.123(3) 0.071(2) 0.0369(18) -0.0115(16) -0.028(2) 0.056(2)
C24 0.108(3) 0.059(2) 0.0296(15) -0.0086(14) -0.0096(16) 0.056(2)
C25 0.0665(18) 0.0379(14) 0.0260(13) 0.0021(11) 0.0011(12) 0.0310(13)
C26 0.0585(16) 0.0288(12) 0.0236(12) 0.0034(10) 0.0068(11) 0.0236(12)
C27 0.074(2) 0.0471(16) 0.0334(14) 0.0148(12) 0.0249(13) 0.0404(15)
C28 0.0491(15) 0.0405(15) 0.0442(16) 0.0161(12) 0.0225(12) 0.0261(12)
C29 0.0314(12) 0.0269(12) 0.0321(12) 0.0056(10) 0.0083(9) 0.0135(9)
C30 0.133(4) 0.077(2) 0.055(2) 0.039(2) 0.054(2) 0.079(3)
C31 0.0327(12) 0.0365(13) 0.0326(13) 0.0066(10) 0.0079(10) 0.0181(10)
C41 0.0232(10) 0.0222(11) 0.0308(12) 0.0019(9) 0.0074(9) 0.0053(8)
C42 0.0211(10) 0.0296(12) 0.0311(12) 0.0003(10) 0.0028(9) 0.0063(9)
C43 0.0297(11) 0.0320(12) 0.0295(12) 0.0059(10) 0.0028(9) 0.0156(10)
C44 0.0261(11) 0.0214(11) 0.0343(12) 0.0069(9) 0.0072(9) 0.0114(9)
C45 0.0191(9) 0.0191(10) 0.0300(12) 0.0026(9) 0.0062(8) 0.0091(8)
C46 0.0259(11) 0.0164(10) 0.0309(12) 0.0041(9) 0.0023(9) 0.0066(8)
C47 0.0281(12) 0.0286(12) 0.0400(14) -0.0002(11) -0.0048(10) 0.0079(10)
C48 0.0251(12) 0.0339(14) 0.0479(16) 0.0039(12) -0.0004(11) 0.0012(10)
C49 0.0227(11) 0.0282(12) 0.0428(14) 0.0083(11) 0.0017(10) 0.0035(9)
C50 0.0349(13) 0.0415(15) 0.0442(16) -0.0027(12) -0.0085(12) 0.0129(12)
C51 0.0257(12) 0.0408(15) 0.0495(16) 0.0145(13) 0.0060(11) 0.0002(11)
F1 0.0638(10) 0.0327(8) 0.0540(10) 0.0148(7) 0.0165(8) 0.0292(8)
F2 0.0643(10) 0.0379(8) 0.0459(9) 0.0100(7) 0.0283(8) 0.0268(8)
F3 0.0534(10) 0.0305(8) 0.0719(12) -0.0152(8) -0.0051(9) 0.0141(7)
F4 0.0435(9) 0.0491(10) 0.1072(16) 0.0331(10) 0.0288(10) 0.0313(8)
F5 0.0256(8) 0.0589(11) 0.0852(14) -0.0036(10) -0.0061(8) 0.0163(8)
F6 0.0753(13) 0.160(2) 0.0457(11) 0.0432(13) 0.0319(10) 0.0892(15)
F7 0.183(3) 0.0980(17) 0.0366(11) 0.0266(11) 0.0428(13) 0.1015(19)
F8 0.203(3) 0.0941(17) 0.0754(15) 0.0611(14) 0.0836(17) 0.1119(19)
F9 0.140(2) 0.136(2) 0.0943(19) 0.0752(18) 0.0917(18) 0.089(2)
F10 0.0461(8) 0.0438(9) 0.0285(7) 0.0058(6) 0.0080(6) 0.0233(7)
F11 0.0938(14) 0.0398(9) 0.0424(10) 0.0159(8) 0.0162(9) 0.0338(9)
F12 0.0349(9) 0.1099(16) 0.0497(10) 0.0239(10) 0.0063(7) 0.0332(10)
F13 0.0553(10) 0.0666(12) 0.0387(9) 0.0053(8) -0.0017(8) 0.0284(9)
F14 0.0588(12) 0.0859(15) 0.0580(13) -0.0002(11) -0.0218(10) -0.0204(11)
F15 0.1060(17) 0.0834(14) 0.0489(11) 0.0012(10) -0.0180(11) 0.0664(13)
F16 0.0381(8) 0.0525(10) 0.0427(9) 0.0080(8) 0.0086(7) 0.0014(7)
F17 0.0253(8) 0.0795(13) 0.0613(11) 0.0224(10) 0.0096(7) -0.0067(8)
F18 0.0708(12) 0.0573(11) 0.0741(13) 0.0405(10) 0.0206(10) 0.0214(10)
N1 0.0247(9) 0.0271(10) 0.0298(10) 0.0048(8) 0.0049(7) 0.0111(8)
N2 0.0234(9) 0.0235(9) 0.0282(10) 0.0054(8) 0.0062(7) 0.0113(7)
N3 0.0348(10) 0.0270(10) 0.0249(10) 0.0012(8) 0.0037(8) 0.0153(8)
N4 0.0514(13) 0.0305(11) 0.0260(10) 0.0013(8) -0.0029(9) 0.0217(10)
N5 0.0203(8) 0.0210(9) 0.0284(10) 0.0037(7) 0.0064(7) 0.0080(7)
N6 0.0230(9) 0.0244(10) 0.0337(11) 0.0030(8) -0.0003(8) 0.0085(7)
C61 0.0366(14) 0.065(2) 0.059(2) 0.0276(17) 0.0043(13) 0.0198(14)
C62 0.0430(15) 0.080(2) 0.0320(14) 0.0159(15) 0.0049(12) 0.0297(15)
C63 0.0425(16) 0.0609(19) 0.0452(17) 0.0048(15) -0.0037(12) 0.0233(14)

loop_
_atom_type_symbol
_atom_type_description
_atom_type_scat_dispersion_real
_atom_type_scat_dispersion_imag
_atom_type_scat_source
C C 0.0033 0.0016 'International Tables Vol C Tables 4.2.6.8 and 6.1.1.4'
H H 0.0000 0.0000 'International Tables Vol C Tables 4.2.6.8 and 6.1.1.4'
N N 0.0061 0.0033 'International Tables Vol C Tables 4.2.6.8 and 6.1.1.4'
F F 0.0171 0.0103 'International Tables Vol C Tables 4.2.6.8 and 6.1.1.4'
Cu Cu 0.3201 1.2651 'International Tables Vol C Tables 4.2.6.8 and 6.1.1.4'

loop_
_geom_angle_atom_site_label_1
_geom_angle_atom_site_label_2
_geom_angle_atom_site_label_3
_geom_angle
_geom_angle_site_symmetry_1
_geom_angle_site_symmetry_3
_geom_angle_publ_flag
N5 Cu1 N1 157.51(8) . . ?
N5 Cu1 Cu3 120.68(5) . . ?
N1 Cu1 Cu3 78.74(6) . . ?
N5 Cu1 Cu2 80.33(5) . . ?
N1 Cu1 Cu2 121.01(6) . . ?
Cu3 Cu1 Cu2 62.817(11) . . ?
N3 Cu2 N6 171.35(8) . . ?
N3 Cu2 Cu1 124.83(6) . . ?
N6 Cu2 Cu1 63.81(6) . . ?
N3 Cu2 Cu3 74.90(6) . . ?
N6 Cu2 Cu3 112.85(6) . . ?
Cu1 Cu2 Cu3 56.795(10) . . ?
N2 Cu3 N4 162.41(9) . . ?
N2 Cu3 Cu1 67.30(6) . . ?
N4 Cu3 Cu1 120.47(7) . . ?
N2 Cu3 Cu2 117.38(6) . . ?
N4 Cu3 Cu2 78.73(7) . . ?
Cu1 Cu3 Cu2 60.388(10) . . ?
N1 C1 C2 122.8(2) . . ?
N1 C1 H1 118.6 . . ?
C2 C1 H1 118.6 . . ?
C1 C2 C3 118.8(2) . . ?
C1 C2 H2 120.6 . . ?
C3 C2 H2 120.6 . . ?
C4 C3 C2 119.5(2) . . ?
C4 C3 H3 120.3 . . ?
C2 C3 H3 120.3 . . ?
C3 C4 C5 119.4(2) . . ?
C3 C4 H4 120.3 . . ?
C5 C4 H4 120.3 . . ?
N1 C5 C4 121.2(2) . . ?
N1 C5 C6 115.57(19) . . ?
C4 C5 C6 123.2(2) . . ?
N2 C6 C7 108.78(19) . . ?
N2 C6 C5 120.23(18) . . ?
C7 C6 C5 130.90(19) . . ?
C6 C7 C8 107.6(2) . . ?
C6 C7 C10 127.0(2) . . ?
C8 C7 C10 125.3(2) . . ?
C9 C8 C7 105.8(2) . . ?
C9 C8 H8 127.1 . . ?
C7 C8 H8 127.1 . . ?
N2 C9 C8 111.62(19) . . ?
N2 C9 C11 120.9(2) . . ?
C8 C9 C11 127.4(2) . . ?
F3 C10 F2 107.1(2) . . ?
F3 C10 F1 106.0(2) . . ?
F2 C10 F1 104.9(2) . . ?
F3 C10 C7 111.7(2) . . ?
F2 C10 C7 112.9(2) . . ?
F1 C10 C7 113.7(2) . . ?
F5 C11 F4 105.3(2) . . ?
F5 C11 F6 106.8(2) . . ?
F4 C11 F6 104.8(2) . . ?
F5 C11 C9 112.1(2) . . ?
F4 C11 C9 113.5(2) . . ?
F6 C11 C9 113.5(2) . . ?
N4 C21 C22 122.8(3) . . ?
N4 C21 H21 118.6 . . ?
C22 C21 H21 118.6 . . ?
C21 C22 C23 118.7(3) . . ?
C21 C22 H22 120.6 . . ?
C23 C22 H22 120.6 . . ?
C22 C23 C24 119.4(3) . . ?
C22 C23 H23 120.3 . . ?
C24 C23 H23 120.3 . . ?
C23 C24 C25 119.9(3) . . ?
C23 C24 H24 120.0 . . ?
C25 C24 H24 120.0 . . ?
N4 C25 C24 120.3(3) . . ?
N4 C25 C26 117.3(2) . . ?
C24 C25 C26 122.4(3) . . ?
N3 C26 C27 109.1(2) . . ?
N3 C26 C25 121.7(2) . . ?
C27 C26 C25 129.2(2) . . ?
C26 C27 C28 107.6(2) . . ?
C26 C27 C30 127.4(3) . . ?
C28 C27 C30 124.8(3) . . ?
C29 C28 C27 105.4(2) . . ?
C29 C28 H28 127.3 . . ?
C27 C28 H28 127.3 . . ?
N3 C29 C28 111.7(2) . . ?
N3 C29 C31 122.0(2) . . ?
C28 C29 C31 126.1(2) . . ?
F9 C30 F8 107.9(3) . . ?
F9 C30 F7 105.4(3) . . ?
F8 C30 F7 104.5(3) . . ?
F9 C30 C27 112.6(3) . . ?
F8 C30 C27 112.2(3) . . ?
F7 C30 C27 113.7(3) . . ?
F10 C31 F11 105.7(2) . . ?
F10 C31 F12 107.0(2) . . ?
F11 C31 F12 104.8(2) . . ?
F10 C31 C29 114.3(2) . . ?
F11 C31 C29 113.1(2) . . ?
F12 C31 C29 111.2(2) . . ?
N5 C41 C42 122.6(2) . . ?
N5 C41 H41 118.7 . . ?
C42 C41 H41 118.7 . . ?
C41 C42 C43 118.7(2) . . ?
C41 C42 H42 120.7 . . ?
C43 C42 H42 120.7 . . ?
C42 C43 C44 119.4(2) . . ?
C42 C43 H43 120.3 . . ?
C44 C43 H43 120.3 . . ?
C45 C44 C43 119.5(2) . . ?
C45 C44 H44 120.2 . . ?
C43 C44 H44 120.2 . . ?
N5 C45 C44 120.75(19) . . ?
N5 C45 C46 115.14(19) . . ?
C44 C45 C46 124.1(2) . . ?
N6 C46 C49 109.6(2) . . ?
N6 C46 C45 120.6(2) . . ?
C49 C46 C45 129.7(2) . . ?
C48 C47 N6 111.2(2) . . ?
C48 C47 C50 126.9(2) . . ?
N6 C47 C50 121.7(2) . . ?
C47 C48 C49 106.2(2) . . ?
C47 C48 H48 126.9 . . ?
C49 C48 H48 126.9 . . ?
C46 C49 C48 106.8(2) . . ?
C46 C49 C51 128.6(2) . . ?
C48 C49 C51 124.6(2) . . ?
F14 C50 F13 107.1(2) . . ?
F14 C50 F15 106.4(2) . . ?
F13 C50 F15 103.7(3) . . ?
F14 C50 C47 111.5(3) . . ?
F13 C50 C47 114.3(2) . . ?
F15 C50 C47 113.2(2) . . ?
F18 C51 F17 106.3(2) . . ?
F18 C51 F16 105.7(2) . . ?
F17 C51 F16 105.9(2) . . ?
F18 C51 C49 113.8(2) . . ?
F17 C51 C49 111.5(2) . . ?
F16 C51 C49 113.0(2) . . ?
C1 N1 C5 118.4(2) . . ?
C1 N1 Cu1 123.64(17) . . ?
C5 N1 Cu1 117.82(14) . . ?
C9 N2 C6 106.22(18) . . ?
C9 N2 Cu3 129.50(15) . . ?
C6 N2 Cu3 121.79(14) . . ?
C26 N3 C29 106.2(2) . . ?
C26 N3 Cu2 125.54(17) . . ?
C29 N3 Cu2 127.99(17) . . ?
C25 N4 C21 118.8(2) . . ?
C25 N4 Cu3 123.07(18) . . ?
C21 N4 Cu3 117.90(18) . . ?
C41 N5 C45 118.98(19) . . ?
C41 N5 Cu1 123.71(16) . . ?
C45 N5 Cu1 116.84(14) . . ?
C46 N6 C47 106.2(2) . . ?
C46 N6 Cu2 125.61(15) . . ?
C47 N6 Cu2 124.76(17) . . ?
C62 C61 C63 119.4(3) . 2_667 ?
C62 C61 H61 120.3 . . ?
C63 C61 H61 120.3 2_667 . ?
C63 C62 C61 120.7(3) . . ?
C63 C62 H62 119.6 . . ?
C61 C62 H62 119.6 . . ?
C62 C63 C61 119.8(3) . 2_667 ?
C62 C63 H63 120.1 . . ?
C61 C63 H63 120.1 2_667 . ?

loop_
_geom_bond_atom_site_label_1
_geom_bond_atom_site_label_2
_geom_bond_distance
_geom_bond_site_symmetry_2
_geom_bond_publ_flag
Cu1 N5 1.9098(19) . ?
Cu1 N1 1.9147(19) . ?
Cu1 Cu3 2.6875(4) . ?
Cu1 Cu2 2.7924(4) . ?
Cu2 N3 1.881(2) . ?
Cu2 N6 1.887(2) . ?
Cu2 Cu3 2.8572(4) . ?
Cu3 N2 1.8809(18) . ?
Cu3 N4 1.890(2) . ?
C1 N1 1.355(3) . ?
C1 C2 1.369(4) . ?
C1 H1 0.9500 . ?
C2 C3 1.381(4) . ?
C2 H2 0.9500 . ?
C3 C4 1.380(4) . ?
C3 H3 0.9500 . ?
C4 C5 1.389(3) . ?
C4 H4 0.9500 . ?
C5 N1 1.356(3) . ?
C5 C6 1.462(3) . ?
C6 N2 1.378(3) . ?
C6 C7 1.398(3) . ?
C7 C8 1.400(3) . ?
C7 C10 1.481(3) . ?
C8 C9 1.371(3) . ?
C8 H8 0.9500 . ?
C9 N2 1.367(3) . ?
C9 C11 1.477(3) . ?
C10 F3 1.328(3) . ?
C10 F2 1.345(3) . ?
C10 F1 1.346(3) . ?
C11 F5 1.326(3) . ?
C11 F4 1.327(3) . ?
C11 F6 1.328(3) . ?
C21 N4 1.354(3) . ?
C21 C22 1.368(4) . ?
C21 H21 0.9500 . ?
C22 C23 1.374(5) . ?
C22 H22 0.9500 . ?
C23 C24 1.374(5) . ?
C23 H23 0.9500 . ?
C24 C25 1.396(4) . ?
C24 H24 0.9500 . ?
C25 N4 1.350(3) . ?
C25 C26 1.462(4) . ?
C26 N3 1.368(3) . ?
C26 C27 1.396(4) . ?
C27 C28 1.403(4) . ?
C27 C30 1.479(4) . ?
C28 C29 1.372(4) . ?
C28 H28 0.9500 . ?
C29 N3 1.369(3) . ?
C29 C31 1.469(3) . ?
C30 F9 1.317(5) . ?
C30 F8 1.350(4) . ?
C30 F7 1.355(5) . ?
C31 F10 1.335(3) . ?
C31 F11 1.342(3) . ?
C31 F12 1.346(3) . ?
C41 N5 1.350(3) . ?
C41 C42 1.369(3) . ?
C41 H41 0.9500 . ?
C42 C43 1.384(3) . ?
C42 H42 0.9500 . ?
C43 C44 1.386(3) . ?
C43 H43 0.9500 . ?
C44 C45 1.384(3) . ?
C44 H44 0.9500 . ?
C45 N5 1.359(3) . ?
C45 C46 1.467(3) . ?
C46 N6 1.369(3) . ?
C46 C49 1.403(3) . ?
C47 C48 1.372(4) . ?
C47 N6 1.378(3) . ?
C47 C50 1.481(4) . ?
C48 C49 1.407(4) . ?
C48 H48 0.9500 . ?
C49 C51 1.477(4) . ?
C50 F14 1.325(3) . ?
C50 F13 1.328(3) . ?
C50 F15 1.348(3) . ?
C51 F18 1.337(3) . ?
C51 F17 1.340(3) . ?
C51 F16 1.342(3) . ?
C61 C62 1.378(5) . ?
C61 C63 1.383(4) 2_667 ?
C61 H61 0.9500 . ?
C62 C63 1.366(5) . ?
C62 H62 0.9500 . ?
C63 C61 1.384(4) 2_667 ?
C63 H63 0.9500 . ?

loop_
_geom_torsion_atom_site_label_1
_geom_torsion_atom_site_label_2
_geom_torsion_atom_site_label_3
_geom_torsion_atom_site_label_4
_geom_torsion
_geom_torsion_site_symmetry_1
_geom_torsion_site_symmetry_2
_geom_torsion_site_symmetry_3
_geom_torsion_site_symmetry_4
_geom_torsion_publ_flag
N5 Cu1 Cu2 N3 -98.59(9) . . . . ?
N1 Cu1 Cu2 N3 89.04(10) . . . . ?
Cu3 Cu1 Cu2 N3 33.42(7) . . . . ?
N5 Cu1 Cu2 N6 80.95(8) . . . . ?
N1 Cu1 Cu2 N6 -91.42(9) . . . . ?
Cu3 Cu1 Cu2 N6 -147.04(7) . . . . ?
N5 Cu1 Cu2 Cu3 -132.01(5) . . . . ?
N1 Cu1 Cu2 Cu3 55.61(7) . . . . ?
N5 Cu1 Cu3 N2 -85.82(9) . . . . ?
N1 Cu1 Cu3 N2 81.94(8) . . . . ?
Cu2 Cu1 Cu3 N2 -144.21(6) . . . . ?
N5 Cu1 Cu3 N4 111.86(10) . . . . ?
N1 Cu1 Cu3 N4 -80.37(9) . . . . ?
Cu2 Cu1 Cu3 N4 53.48(7) . . . . ?
N5 Cu1 Cu3 Cu2 58.39(6) . . . . ?
N1 Cu1 Cu3 Cu2 -133.84(6) . . . . ?
N3 Cu2 Cu3 N2 -114.66(9) . . . . ?
N6 Cu2 Cu3 N2 69.41(9) . . . . ?
Cu1 Cu2 Cu3 N2 37.42(6) . . . . ?
N3 Cu2 Cu3 N4 72.85(9) . . . . ?
N6 Cu2 Cu3 N4 -103.08(9) . . . . ?
Cu1 Cu2 Cu3 N4 -135.07(7) . . . . ?
N3 Cu2 Cu3 Cu1 -152.07(6) . . . . ?
N6 Cu2 Cu3 Cu1 31.99(6) . . . . ?
N1 C1 C2 C3 -0.6(4) . . . . ?
C1 C2 C3 C4 0.7(4) . . . . ?
C2 C3 C4 C5 0.4(4) . . . . ?
C3 C4 C5 N1 -1.7(3) . . . . ?
C3 C4 C5 C6 176.9(2) . . . . ?
N1 C5 C6 N2 38.6(3) . . . . ?
C4 C5 C6 N2 -140.1(2) . . . . ?
N1 C5 C6 C7 -137.5(2) . . . . ?
C4 C5 C6 C7 43.9(4) . . . . ?
N2 C6 C7 C8 -0.6(3) . . . . ?
C5 C6 C7 C8 175.8(2) . . . . ?
N2 C6 C7 C10 -176.8(2) . . . . ?
C5 C6 C7 C10 -0.4(4) . . . . ?
C6 C7 C8 C9 0.6(3) . . . . ?
C10 C7 C8 C9 176.9(2) . . . . ?
C7 C8 C9 N2 -0.4(3) . . . . ?
C7 C8 C9 C11 178.0(2) . . . . ?
C6 C7 C10 F3 171.3(2) . . . . ?
C8 C7 C10 F3 -4.2(4) . . . . ?
C6 C7 C10 F2 50.6(3) . . . . ?
C8 C7 C10 F2 -125.0(3) . . . . ?
C6 C7 C10 F1 -68.8(3) . . . . ?
C8 C7 C10 F1 115.7(3) . . . . ?
N2 C9 C11 F5 -169.8(2) . . . . ?
C8 C9 C11 F5 12.0(4) . . . . ?
N2 C9 C11 F4 -50.5(3) . . . . ?
C8 C9 C11 F4 131.2(3) . . . . ?
N2 C9 C11 F6 69.0(3) . . . . ?
C8 C9 C11 F6 -109.3(3) . . . . ?
N4 C21 C22 C23 1.0(6) . . . . ?
C21 C22 C23 C24 1.5(7) . . . . ?
C22 C23 C24 C25 -2.2(7) . . . . ?
C23 C24 C25 N4 0.5(6) . . . . ?
C23 C24 C25 C26 -179.8(4) . . . . ?
N4 C25 C26 N3 47.4(4) . . . . ?
C24 C25 C26 N3 -132.3(3) . . . . ?
N4 C25 C26 C27 -134.0(3) . . . . ?
C24 C25 C26 C27 46.3(5) . . . . ?
N3 C26 C27 C28 0.0(3) . . . . ?
C25 C26 C27 C28 -178.8(3) . . . . ?
N3 C26 C27 C30 -175.1(3) . . . . ?
C25 C26 C27 C30 6.1(5) . . . . ?
C26 C27 C28 C29 0.2(3) . . . . ?
C30 C27 C28 C29 175.4(3) . . . . ?
C27 C28 C29 N3 -0.3(3) . . . . ?
C27 C28 C29 C31 174.9(2) . . . . ?
C26 C27 C30 F9 162.4(3) . . . . ?
C28 C27 C30 F9 -11.9(5) . . . . ?
C26 C27 C30 F8 40.4(6) . . . . ?
C28 C27 C30 F8 -133.9(4) . . . . ?
C26 C27 C30 F7 -77.9(4) . . . . ?
C28 C27 C30 F7 107.8(4) . . . . ?
N3 C29 C31 F10 -36.0(3) . . . . ?
C28 C29 C31 F10 149.2(2) . . . . ?
N3 C29 C31 F11 85.0(3) . . . . ?
C28 C29 C31 F11 -89.7(3) . . . . ?
N3 C29 C31 F12 -157.4(2) . . . . ?
C28 C29 C31 F12 27.9(4) . . . . ?
N5 C41 C42 C43 -0.9(3) . . . . ?
C41 C42 C43 C44 1.3(3) . . . . ?
C42 C43 C44 C45 -0.1(3) . . . . ?
C43 C44 C45 N5 -1.5(3) . . . . ?
C43 C44 C45 C46 177.7(2) . . . . ?
N5 C45 C46 N6 36.8(3) . . . . ?
C44 C45 C46 N6 -142.4(2) . . . . ?
N5 C45 C46 C49 -138.0(2) . . . . ?
C44 C45 C46 C49 42.8(4) . . . . ?
N6 C47 C48 C49 -0.4(3) . . . . ?
C50 C47 C48 C49 -176.4(3) . . . . ?
N6 C46 C49 C48 0.4(3) . . . . ?
C45 C46 C49 C48 175.7(2) . . . . ?
N6 C46 C49 C51 -178.2(2) . . . . ?
C45 C46 C49 C51 -2.9(4) . . . . ?
C47 C48 C49 C46 0.0(3) . . . . ?
C47 C48 C49 C51 178.7(3) . . . . ?
C48 C47 C50 F14 -23.0(4) . . . . ?
N6 C47 C50 F14 161.4(2) . . . . ?
C48 C47 C50 F13 -144.7(3) . . . . ?
N6 C47 C50 F13 39.8(4) . . . . ?
C48 C47 C50 F15 96.9(3) . . . . ?
N6 C47 C50 F15 -78.7(3) . . . . ?
C46 C49 C51 F18 -80.3(3) . . . . ?
C48 C49 C51 F18 101.3(3) . . . . ?
C46 C49 C51 F17 159.5(2) . . . . ?
C48 C49 C51 F17 -19.0(4) . . . . ?
C46 C49 C51 F16 40.4(4) . . . . ?
C48 C49 C51 F16 -138.1(3) . . . . ?
C2 C1 N1 C5 -0.6(4) . . . . ?
C2 C1 N1 Cu1 174.5(2) . . . . ?
C4 C5 N1 C1 1.7(3) . . . . ?
C6 C5 N1 C1 -176.9(2) . . . . ?
C4 C5 N1 Cu1 -173.64(17) . . . . ?
C6 C5 N1 Cu1 7.7(3) . . . . ?
N5 Cu1 N1 C1 -90.4(3) . . . . ?
Cu3 Cu1 N1 C1 118.03(19) . . . . ?
Cu2 Cu1 N1 C1 69.6(2) . . . . ?
N5 Cu1 N1 C5 84.7(3) . . . . ?
Cu3 Cu1 N1 C5 -66.85(16) . . . . ?
Cu2 Cu1 N1 C5 -115.31(15) . . . . ?
C8 C9 N2 C6 0.0(3) . . . . ?
C11 C9 N2 C6 -178.5(2) . . . . ?
C8 C9 N2 Cu3 162.00(18) . . . . ?
C11 C9 N2 Cu3 -16.5(3) . . . . ?
C7 C6 N2 C9 0.3(2) . . . . ?
C5 C6 N2 C9 -176.5(2) . . . . ?
C7 C6 N2 Cu3 -163.34(16) . . . . ?
C5 C6 N2 Cu3 19.8(3) . . . . ?
N4 Cu3 N2 C9 -114.5(3) . . . . ?
Cu1 Cu3 N2 C9 125.5(2) . . . . ?
Cu2 Cu3 N2 C9 90.6(2) . . . . ?
N4 Cu3 N2 C6 45.0(4) . . . . ?
Cu1 Cu3 N2 C6 -74.96(16) . . . . ?
Cu2 Cu3 N2 C6 -109.89(16) . . . . ?
C27 C26 N3 C29 -0.1(3) . . . . ?
C25 C26 N3 C29 178.7(2) . . . . ?
C27 C26 N3 Cu2 -174.94(18) . . . . ?
C25 C26 N3 Cu2 3.9(3) . . . . ?
C28 C29 N3 C26 0.3(3) . . . . ?
C31 C29 N3 C26 -175.1(2) . . . . ?
C28 C29 N3 Cu2 174.88(17) . . . . ?
C31 C29 N3 Cu2 -0.5(3) . . . . ?
Cu1 Cu2 N3 C26 -87.66(19) . . . . ?
Cu3 Cu2 N3 C26 -59.15(18) . . . . ?
Cu1 Cu2 N3 C29 98.68(19) . . . . ?
Cu3 Cu2 N3 C29 127.2(2) . . . . ?
C24 C25 N4 C21 1.9(5) . . . . ?
C26 C25 N4 C21 -177.8(3) . . . . ?
C24 C25 N4 Cu3 -171.9(3) . . . . ?
C26 C25 N4 Cu3 8.4(4) . . . . ?
C22 C21 N4 C25 -2.7(5) . . . . ?
C22 C21 N4 Cu3 171.4(3) . . . . ?
N2 Cu3 N4 C25 139.7(3) . . . . ?
Cu1 Cu3 N4 C25 -108.4(2) . . . . ?
Cu2 Cu3 N4 C25 -62.9(2) . . . . ?
N2 Cu3 N4 C21 -34.1(4) . . . . ?
Cu1 Cu3 N4 C21 77.9(2) . . . . ?
Cu2 Cu3 N4 C21 123.3(2) . . . . ?
C42 C41 N5 C45 -0.6(3) . . . . ?
C42 C41 N5 Cu1 171.25(17) . . . . ?
C44 C45 N5 C41 1.8(3) . . . . ?
C46 C45 N5 C41 -177.41(19) . . . . ?
C44 C45 N5 Cu1 -170.60(16) . . . . ?
C46 C45 N5 Cu1 10.2(2) . . . . ?
N1 Cu1 N5 C41 -77.0(3) . . . . ?
Cu3 Cu1 N5 C41 70.05(18) . . . . ?
Cu2 Cu1 N5 C41 120.27(17) . . . . ?
N1 Cu1 N5 C45 95.0(2) . . . . ?
Cu3 Cu1 N5 C45 -117.90(14) . . . . ?
Cu2 Cu1 N5 C45 -67.68(14) . . . . ?
C49 C46 N6 C47 -0.7(3) . . . . ?
C45 C46 N6 C47 -176.5(2) . . . . ?
C49 C46 N6 Cu2 -160.41(16) . . . . ?
C45 C46 N6 Cu2 23.8(3) . . . . ?
C48 C47 N6 C46 0.7(3) . . . . ?
C50 C47 N6 C46 176.9(2) . . . . ?
C48 C47 N6 Cu2 160.64(18) . . . . ?
C50 C47 N6 Cu2 -23.2(3) . . . . ?
Cu1 Cu2 N6 C46 -76.29(17) . . . . ?
Cu3 Cu2 N6 C46 -105.89(17) . . . . ?
Cu1 Cu2 N6 C47 127.6(2) . . . . ?
Cu3 Cu2 N6 C47 98.02(19) . . . . ?
C63 C61 C62 C63 -0.7(5) 2_667 . . . ?
C61 C62 C63 C61 0.7(5) . . . 2_667 ?
